data_8100931
loop_
_publ_author_name
'Kolev, Tsonko'
'Yancheva, Denitsa'
'Glavcheva, Zornitsa'
'Sch\"urmann, Markus'
'Kleb, Dirk-Chr.'
'Preut, Hans'
'Bleckmann, Paul'

_publ_section_title
;
Crystal structure of 3-methoxy-4-hydroxybenzylidene-malononitrile, 
C~11~H~8~N~2~O~2~
;
_journal_issue 2
_journal_name_full 'Zeitschrift f\"ur Kristallographie - New Crystal Structures'
_journal_page_first 239
_journal_page_last 240
_journal_volume 216
_journal_year 2001
_chemical_formula_structural 'C11 H8 N2 O2'
_chemical_formula_sum 'C11 H8 N2 O2'
_chemical_formula_weight 200.19
_space_group_IT_number 14
_symmetry_cell_setting monoclinic
_symmetry_space_group_name_Hall '-P 2yn'
_symmetry_space_group_name_H-M 'P 1 21/n 1'
_cell_angle_alpha 90.00
_cell_angle_beta 92.82(2)
_cell_angle_gamma 90.00
_cell_formula_units_Z 8
_cell_length_a 4.8356(10)
_cell_length_b 13.0308(13)
_cell_length_c 32.408(6)
_cell_measurement_temperature 291(1)
_cell_volume 2039.6(6)
_diffrn_ambient_temperature 291(1)
_exptl_crystal_density_diffrn 1.304
_cod_original_sg_symbol_H-M 'P 21/n'
_cod_database_code 8100931

loop_
_symmetry_equiv_pos_as_xyz
'x, y, z'
'-x+1/2, y+1/2, -z+1/2'
'-x, -y, -z'
'x-1/2, -y-1/2, z-1/2'

loop_
_atom_site_label
_atom_site_type_symbol
_atom_site_fract_x
_atom_site_fract_y
_atom_site_fract_z
_atom_site_U_iso_or_equiv
_atom_site_adp_type
_atom_site_occupancy
_atom_site_calc_flag
_atom_site_refinement_flags
_atom_site_disorder_assembly
_atom_site_disorder_group
O1 O 0.0999(4) 0.13161(15) 0.08350(6) 0.0636(6) Uani 1 d . . .
O2 O 0.2152(4) 0.26980(16) 0.14105(6) 0.0662(6) Uani 1 d . . .
H2 H 0.2836 0.2136 0.1365 0.099 Uiso 1 calc R . .
N1 N -0.5497(7) 0.1507(2) -0.04409(11) 0.0974(11) Uani 1 d . . .
N2 N -1.1303(6) 0.4003(2) -0.05385(8) 0.0707(7) Uani 1 d . . .
C1 C -0.4017(5) 0.3336(2) 0.05217(8) 0.0481(6) Uani 1 d . . .
C2 C -0.2584(5) 0.2400(2) 0.05136(8) 0.0489(6) Uani 1 d . . .
H2A H -0.3026 0.1921 0.0308 0.059 Uiso 1 calc R . .
C3 C -0.0538(5) 0.2192(2) 0.08082(8) 0.0480(6) Uani 1 d . . .
C4 C 0.0151(5) 0.2904(2) 0.11178(8) 0.0503(7) Uani 1 d . . .
C5 C -0.1226(6) 0.3824(2) 0.11284(9) 0.0578(7) Uani 1 d . . .
H5 H -0.0753 0.4304 0.1332 0.069 Uiso 1 calc R . .
C6 C -0.3320(6) 0.4034(2) 0.08346(9) 0.0555(7) Uani 1 d . . .
H6 H -0.4278 0.4651 0.0846 0.067 Uiso 1 calc R . .
C7 C 0.0389(8) 0.0523(3) 0.05481(12) 0.0850(11) Uani 1 d . . .
H7A H -0.1473 0.0289 0.0578 0.128 Uiso 1 calc R . .
H7B H 0.1652 -0.0036 0.0598 0.128 Uiso 1 calc R . .
H7C H 0.0572 0.0778 0.0273 0.128 Uiso 1 calc R . .
C8 C -0.6206(6) 0.3629(2) 0.02285(9) 0.0524(7) Uani 1 d . . .
H8 H -0.7088 0.4239 0.0292 0.063 Uiso 1 calc R . .
C9 C -0.7206(5) 0.3178(2) -0.01223(9) 0.0505(6) Uani 1 d . . .
C10 C -0.6217(6) 0.2248(2) -0.02943(10) 0.0618(8) Uani 1 d . . .
C11 C -0.9488(6) 0.3639(2) -0.03556(9) 0.0558(7) Uani 1 d . . .
O1' O 1.7940(4) -0.26491(15) 0.24662(6) 0.0624(6) Uani 1 d . . .
O2' O 1.8365(5) -0.40669(17) 0.18859(7) 0.0770(7) Uani 1 d . . .
H2' H 1.9389 -0.3939 0.2088 0.116 Uiso 1 calc R . .
N1' N 1.2497(6) 0.0577(2) 0.24513(9) 0.0729(8) Uani 1 d . . .
N2' N 0.5893(5) 0.1018(2) 0.15120(9) 0.0699(7) Uani 1 d . . .
C1' C 1.2593(5) -0.1755(2) 0.16954(8) 0.0494(6) Uani 1 d . . .
C2' C 1.4285(5) -0.1783(2) 0.20631(8) 0.0478(6) Uani 1 d . . .
H2'A H 1.4092 -0.1281 0.2264 0.057 Uiso 1 calc R . .
C3' C 1.6203(5) -0.2545(2) 0.21259(8) 0.0482(6) Uani 1 d . . .
C4' C 1.6520(6) -0.3304(2) 0.18274(9) 0.0569(7) Uani 1 d . . .
C5' C 1.4882(7) -0.3282(3) 0.14683(10) 0.0742(10) Uani 1 d . . .
H5' H 1.5094 -0.3781 0.1267 0.089 Uiso 1 calc R . .
C6' C 1.2932(7) -0.2523(2) 0.14056(9) 0.0658(8) Uani 1 d . . .
H6' H 1.1815 -0.2524 0.1164 0.079 Uiso 1 calc R . .
C7' C 1.7749(7) -0.1913(3) 0.27866(9) 0.0731(9) Uani 1 d . . .
H7'A H 1.8049 -0.1239 0.2678 0.110 Uiso 1 calc R . .
H7'B H 1.9125 -0.2057 0.3002 0.110 Uiso 1 calc R . .
H7'C H 1.5942 -0.1946 0.2896 0.110 Uiso 1 calc R . .
C8' C 1.0522(6) -0.0987(2) 0.16025(8) 0.0520(7) Uani 1 d . . .
H8' H 0.9410 -0.1118 0.1366 0.062 Uiso 1 calc R . .
C9' C 0.9911(5) -0.0110(2) 0.17981(8) 0.0487(6) Uani 1 d . . .
C10' C 1.1348(6) 0.0272(2) 0.21623(9) 0.0535(7) Uani 1 d . . .
C11' C 0.7673(6) 0.0520(2) 0.16365(9) 0.0535(7) Uani 1 d . . .

loop_
_atom_site_aniso_label
_atom_site_aniso_U_11
_atom_site_aniso_U_22
_atom_site_aniso_U_33
_atom_site_aniso_U_23
_atom_site_aniso_U_13
_atom_site_aniso_U_12
O1 0.0582(12) 0.0582(12) 0.0730(14) -0.0075(10) -0.0118(10) 0.0174(10)
O2 0.0599(13) 0.0722(14) 0.0644(13) -0.0058(11) -0.0186(10) 0.0103(11)
N1 0.115(3) 0.075(2) 0.100(2) -0.0227(18) -0.018(2) 0.0173(19)
N2 0.0638(17) 0.0776(18) 0.0686(17) -0.0006(14) -0.0176(14) 0.0114(14)
C1 0.0431(15) 0.0505(15) 0.0502(15) 0.0007(12) -0.0014(12) 0.0041(12)
C2 0.0458(15) 0.0512(15) 0.0495(15) -0.0047(12) -0.0004(12) 0.0027(12)
C3 0.0405(14) 0.0506(15) 0.0530(16) 0.0032(12) 0.0033(12) 0.0057(12)
C4 0.0432(15) 0.0571(16) 0.0502(16) 0.0027(13) -0.0027(12) 0.0005(13)
C5 0.0606(18) 0.0563(17) 0.0556(17) -0.0094(13) -0.0064(14) 0.0035(14)
C6 0.0559(17) 0.0519(16) 0.0581(17) -0.0033(13) -0.0034(14) 0.0082(13)
C7 0.101(3) 0.0586(19) 0.093(3) -0.0152(18) -0.013(2) 0.0250(19)
C8 0.0465(15) 0.0541(16) 0.0564(17) 0.0024(13) -0.0002(13) 0.0068(13)
C9 0.0424(14) 0.0558(16) 0.0532(16) 0.0021(13) 0.0004(12) 0.0007(12)
C10 0.0607(19) 0.0630(19) 0.0603(19) -0.0024(15) -0.0104(15) 0.0024(16)
C11 0.0532(17) 0.0596(17) 0.0539(17) -0.0007(14) -0.0047(14) -0.0008(14)
O1' 0.0595(12) 0.0691(13) 0.0569(12) -0.0014(10) -0.0151(10) 0.0175(10)
O2' 0.0811(16) 0.0668(13) 0.0813(17) -0.0104(12) -0.0154(12) 0.0269(12)
N1' 0.0710(17) 0.0681(17) 0.0782(19) -0.0161(15) -0.0118(15) 0.0071(14)
N2' 0.0554(15) 0.0721(17) 0.0812(19) 0.0100(14) -0.0079(14) 0.0116(14)
C1' 0.0448(15) 0.0525(15) 0.0501(15) -0.0005(13) -0.0054(12) 0.0000(12)
C2' 0.0453(14) 0.0487(14) 0.0488(15) -0.0014(12) -0.0029(12) 0.0007(12)
C3' 0.0457(15) 0.0527(15) 0.0457(15) 0.0034(12) -0.0040(12) -0.0009(12)
C4' 0.0562(17) 0.0525(16) 0.0616(18) -0.0008(14) -0.0021(14) 0.0090(14)
C5' 0.086(2) 0.070(2) 0.064(2) -0.0204(16) -0.0160(18) 0.0218(18)
C6' 0.068(2) 0.071(2) 0.0561(18) -0.0098(15) -0.0193(15) 0.0087(16)
C7' 0.085(2) 0.078(2) 0.0539(18) -0.0042(16) -0.0230(17) 0.0066(18)
C8' 0.0453(15) 0.0597(17) 0.0501(16) 0.0024(13) -0.0071(12) -0.0023(13)
C9' 0.0379(14) 0.0525(15) 0.0552(16) 0.0076(13) -0.0026(12) -0.0013(12)
C10' 0.0449(15) 0.0508(16) 0.0645(19) 0.0008(14) 0.0001(14) 0.0032(13)
C11' 0.0427(15) 0.0575(16) 0.0602(18) 0.0075(14) 0.0005(13) -0.0008(13)

loop_
_geom_bond_atom_site_label_1
_geom_bond_atom_site_label_2
_geom_bond_distance
_geom_bond_site_symmetry_2
_geom_bond_publ_flag
O1 C3 1.362(3) . ?
O1 C7 1.411(4) . ?
O2 C4 1.348(3) . ?
O2 H2 0.8200 . ?
N1 C10 1.139(4) . ?
N2 C11 1.138(4) . ?
C1 C6 1.392(4) . ?
C1 C2 1.404(4) . ?
C1 C8 1.439(4) . ?
C2 C3 1.368(4) . ?
C2 H2A 0.9300 . ?
C3 C4 1.395(4) . ?
C4 C5 1.373(4) . ?
C5 C6 1.383(4) . ?
C5 H5 0.9300 . ?
C6 H6 0.9300 . ?
C7 H7A 0.9600 . ?
C7 H7B 0.9600 . ?
C7 H7C 0.9600 . ?
C8 C9 1.348(4) . ?
C8 H8 0.9300 . ?
C9 C10 1.426(4) . ?
C9 C11 1.438(4) . ?
O1' C3' 1.360(3) . ?
O1' C7' 1.420(3) . ?
O2' C4' 1.342(3) . ?
O2' H2' 0.8200 . ?
N1' C10' 1.137(4) . ?
N2' C11' 1.136(3) . ?
C1' C6' 1.387(4) . ?
C1' C2' 1.412(4) . ?
C1' C8' 1.438(4) . ?
C2' C3' 1.366(4) . ?
C2' H2'A 0.9300 . ?
C3' C4' 1.398(4) . ?
C4' C5' 1.376(4) . ?
C5' C6' 1.374(4) . ?
C5' H5' 0.9300 . ?
C6' H6' 0.9300 . ?
C7' H7'A 0.9600 . ?
C7' H7'B 0.9600 . ?
C7' H7'C 0.9600 . ?
C8' C9' 1.347(4) . ?
C8' H8' 0.9300 . ?
C9' C10' 1.429(4) . ?
C9' C11' 1.436(4) . ?

loop_
_cod_related_entry_id
_cod_related_entry_database
_cod_related_entry_code
1 ChemSpider 18306
